data_7027432
loop_
_publ_author_name
'Beswick, Michael A.'
'Lawson, Yvonne G.'
'Raithby, Paul R.'
'Wood, Jody A.'
'Wright, Dominic S.'

_publ_section_title
;
 A metallated primary arsine; synthesis and structure of
 [PhAsHLi&#x00B7;2thf&#x200A;]\\infty
;
_journal_issue 12
_journal_name_full 'Journal of the Chemical Society, Dalton Transactions'
_journal_page_first 1921
_journal_paper_doi 10.1039/a902590a
_journal_year 1999
_chemical_formula_sum 'C14 H22 As Li O2'
_chemical_formula_weight 304.18
_chemical_name_systematic
; 
 ? 
;
_space_group_IT_number 4
_symmetry_space_group_name_Hall 'P 2yb'
_symmetry_space_group_name_H-M 'P 1 21 1'
_atom_sites_solution_hydrogens geom
_atom_sites_solution_primary direct
_atom_sites_solution_secondary difmap
_audit_creation_method SHELXL-97
_cell_angle_alpha 90.00
_cell_angle_beta 101.87(3)
_cell_angle_gamma 90.00
_cell_formula_units_Z 2
_cell_length_a 8.150(2)
_cell_length_b 8.564(2)
_cell_length_c 11.278(2)
_cell_measurement_temperature 180(2)
_cell_volume 770.3(3)
_computing_structure_refinement 'SHELXL-97 (Sheldrick, 1997)'
_computing_structure_solution 'SHELXS-97 (Sheldrick, 1990)'
_diffrn_ambient_temperature 180(2)
_diffrn_measured_fraction_theta_full 0.993
_diffrn_measured_fraction_theta_max 0.993
_diffrn_radiation_monochromator graphite
_diffrn_radiation_source 'fine-focus sealed tube'
_diffrn_radiation_type MoK\a
_diffrn_radiation_wavelength 0.71073
_diffrn_reflns_av_R_equivalents 0.0513
_diffrn_reflns_av_sigmaI/netI 0.0705
_diffrn_reflns_limit_h_max 8
_diffrn_reflns_limit_h_min -8
_diffrn_reflns_limit_k_max 9
_diffrn_reflns_limit_k_min -9
_diffrn_reflns_limit_l_max 12
_diffrn_reflns_limit_l_min -12
_diffrn_reflns_number 2438
_diffrn_reflns_theta_full 22.49
_diffrn_reflns_theta_max 22.49
_diffrn_reflns_theta_min 4.04
_exptl_absorpt_coefficient_mu 2.197
_exptl_absorpt_correction_T_max 0.8102
_exptl_absorpt_correction_T_min 0.6677
_exptl_crystal_density_diffrn 1.311
_exptl_crystal_density_method 'not measured'
_exptl_crystal_F_000 316
_exptl_crystal_size_max 0.20
_exptl_crystal_size_mid 0.20
_exptl_crystal_size_min 0.10
_refine_diff_density_max 0.966
_refine_diff_density_min -1.053
_refine_diff_density_rms 0.109
_refine_ls_abs_structure_details 'Flack H D (1983), Acta Cryst. A39, 876-881'
_refine_ls_abs_structure_Flack 0.04(6)
_refine_ls_extinction_method none
_refine_ls_goodness_of_fit_ref 1.595
_refine_ls_hydrogen_treatment mixed
_refine_ls_matrix_type full
_refine_ls_number_parameters 142
_refine_ls_number_reflns 2004
_refine_ls_number_restraints 59
_refine_ls_restrained_S_all 1.582
_refine_ls_R_factor_all 0.1293
_refine_ls_R_factor_gt 0.1040
_refine_ls_shift/su_max 0.080
_refine_ls_shift/su_mean 0.015
_refine_ls_structure_factor_coef Fsqd
_refine_ls_weighting_details 'calc w=1/[\s^2^(Fo^2^)+(0.1000P)^2^+0.0000P] where P=(Fo^2^+2Fc^2^)/3'
_refine_ls_weighting_scheme calc
_refine_ls_wR_factor_gt 0.2339
_refine_ls_wR_factor_ref 0.2439
_reflns_number_gt 1567
_reflns_number_total 2004
_reflns_threshold_expression >2sigma(I)
_cod_data_source_file 902590asup1.cif
_cod_data_source_block dw9907
_cod_database_code 7027432

loop_
_symmetry_equiv_pos_as_xyz
'x, y, z'
'-x, y+1/2, -z'

loop_
_atom_site_label
_atom_site_type_symbol
_atom_site_fract_x
_atom_site_fract_y
_atom_site_fract_z
_atom_site_U_iso_or_equiv
_atom_site_adp_type
_atom_site_occupancy
_atom_site_symmetry_multiplicity
_atom_site_calc_flag
_atom_site_refinement_flags
_atom_site_disorder_assembly
_atom_site_disorder_group
As1 As -0.43701(18) -1.0063(5) 1.45481(12) 0.0481(6) Uani 1 1 d . . .
Li1 Li -0.675(4) -0.790(4) 1.464(2) 0.056(8) Uani 1 1 d . . .
C6 C -0.4319(19) -1.023(3) 1.1941(14) 0.053(4) Uani 1 1 d . A .
H6A H -0.3537 -0.9392 1.2106 0.064 Uiso 1 1 calc R . .
C5 C -0.4974(18) -1.0847(17) 1.2892(13) 0.036(4) Uani 1 1 d . . .
C4 C -0.609(2) -1.2033(19) 1.2578(14) 0.045(4) Uani 1 1 d . A .
H4A H -0.6537 -1.2510 1.3205 0.054 Uiso 1 1 calc R . .
C3 C -0.662(2) -1.258(2) 1.1437(16) 0.055(5) Uani 1 1 d . . .
H3A H -0.7431 -1.3389 1.1269 0.066 Uiso 1 1 calc R A .
C2 C -0.594(3) -1.192(2) 1.0519(16) 0.065(6) Uani 1 1 d . A .
H2A H -0.6294 -1.2278 0.9708 0.078 Uiso 1 1 calc R . .
C1 C -0.476(3) -1.078(2) 1.0780(16) 0.064(5) Uani 1 1 d . . .
H1A H -0.4255 -1.0367 1.0161 0.077 Uiso 1 1 calc R A .
O1 O -0.835(4) -0.762(3) 1.3083(18) 0.042(9) Uani 0.60 1 d PD A 1
C11 C -0.935(2) -0.893(2) 1.2588(14) 0.059(3) Uiso 0.50 1 d PD A 1
H11A H -1.0516 -0.8791 1.2688 0.071 Uiso 0.50 1 calc PR A 1
H11B H -0.8893 -0.9901 1.3003 0.071 Uiso 0.50 1 calc PR A 1
C12 C -0.928(4) -0.900(3) 1.1252(17) 0.059(3) Uiso 0.60 1 d PD A 1
H12A H -0.8413 -0.9745 1.1108 0.071 Uiso 0.60 1 calc PR A 1
H12B H -1.0380 -0.9312 1.0754 0.071 Uiso 0.60 1 calc PR A 1
C13 C -0.884(4) -0.735(3) 1.098(2) 0.059(3) Uiso 0.60 1 d PD A 1
H13A H -0.9841 -0.6668 1.0832 0.071 Uiso 0.60 1 calc PR A 1
H13B H -0.8294 -0.7307 1.0274 0.071 Uiso 0.60 1 calc PR A 1
C14 C -0.764(4) -0.694(3) 1.214(2) 0.059(3) Uiso 0.60 1 d PD A 1
H14A H -0.6512 -0.7375 1.2153 0.071 Uiso 0.60 1 calc PR A 1
H14B H -0.7545 -0.5792 1.2245 0.071 Uiso 0.60 1 calc PR A 1
O1' O -0.801(5) -0.788(5) 1.300(2) 0.027(13) Uani 0.40 1 d PDU A 2
C11' C -0.935(2) -0.893(2) 1.2588(14) 0.059(3) Uiso 0.50 1 d PD A 2
H11C H -1.0295 -0.8686 1.2982 0.071 Uiso 0.50 1 calc PR A 2
H11D H -0.8976 -1.0010 1.2801 0.071 Uiso 0.50 1 calc PR A 2
C12' C -0.990(4) -0.878(5) 1.1244(19) 0.059(3) Uiso 0.40 1 d PD A 2
H12C H -1.0165 -0.9813 1.0861 0.071 Uiso 0.40 1 calc PR A 2
H12D H -1.0892 -0.8094 1.1028 0.071 Uiso 0.40 1 calc PR A 2
C13' C -0.842(5) -0.807(5) 1.087(3) 0.059(3) Uiso 0.40 1 d PD A 2
H13C H -0.8778 -0.7311 1.0202 0.071 Uiso 0.40 1 calc PR A 2
H13D H -0.7725 -0.8886 1.0585 0.071 Uiso 0.40 1 calc PR A 2
C14' C -0.745(5) -0.727(5) 1.198(3) 0.059(3) Uiso 0.40 1 d PD A 2
H14C H -0.6239 -0.7462 1.2059 0.071 Uiso 0.40 1 calc PR A 2
H14D H -0.7653 -0.6130 1.1917 0.071 Uiso 0.40 1 calc PR A 2
O2 O -0.8187(16) -0.8844(13) 1.5622(10) 0.066(4) Uani 0.50 1 d PD A 1
C7 C -0.925(3) -0.783(3) 1.615(2) 0.100(4) Uiso 0.50 1 d PD A 1
H7A H -0.8800 -0.6756 1.6228 0.120 Uiso 0.50 1 calc PR A 1
H7B H -1.0399 -0.7817 1.5657 0.120 Uiso 0.50 1 calc PR A 1
C8 C -0.923(3) -0.850(3) 1.7336(19) 0.100(4) Uiso 0.50 1 d PD A 1
H8A H -0.8789 -0.7731 1.7979 0.120 Uiso 0.50 1 calc PR A 1
H8B H -1.0380 -0.8795 1.7408 0.120 Uiso 0.50 1 calc PR A 1
C9 C -0.820(5) -0.982(4) 1.746(2) 0.100(4) Uiso 0.50 1 d PD A 1
H9A H -0.8637 -1.0643 1.7921 0.120 Uiso 0.50 1 calc PR A 1
H9B H -0.7044 -0.9550 1.7875 0.120 Uiso 0.50 1 calc PR A 1
C10 C -0.823(7) -1.034(3) 1.621(3) 0.100(4) Uiso 0.34 1 d PD A 1
H10A H -0.9260 -1.0928 1.5871 0.120 Uiso 0.34 1 calc PR A 1
H10B H -0.7234 -1.0981 1.6163 0.120 Uiso 0.34 1 calc PR A 1
O2' O -0.8187(16) -0.8844(13) 1.5622(10) 0.066(4) Uani 0.50 1 d PD A 2
C7' C -0.925(3) -0.783(3) 1.615(2) 0.100(4) Uiso 0.50 1 d PD A 2
H7'A H -0.8800 -0.6756 1.6228 0.120 Uiso 0.50 1 calc PR A 2
H7'B H -1.0399 -0.7817 1.5657 0.120 Uiso 0.50 1 calc PR A 2
C8' C -0.923(3) -0.850(3) 1.7336(19) 0.100(4) Uiso 0.50 1 d PD A 2
H8'A H -0.9205 -0.7657 1.7941 0.120 Uiso 0.50 1 calc PR A 2
H8'B H -1.0251 -0.9134 1.7314 0.120 Uiso 0.50 1 calc PR A 2
C9' C -0.783(5) -0.942(5) 1.765(2) 0.100(4) Uiso 0.50 1 d PD A 2
H9'A H -0.8029 -1.0287 1.8180 0.120 Uiso 0.50 1 calc PR A 2
H9'B H -0.6864 -0.8796 1.8082 0.120 Uiso 0.50 1 calc PR A 2
C10' C -0.749(4) -1.002(4) 1.652(2) 0.100(4) Uiso 0.66 1 d PD A 2
H10C H -0.8039 -1.1045 1.6313 0.120 Uiso 0.66 1 calc PR A 2
H10D H -0.6266 -1.0142 1.6566 0.120 Uiso 0.66 1 calc PR A 2

loop_
_atom_site_aniso_label
_atom_site_aniso_U_11
_atom_site_aniso_U_22
_atom_site_aniso_U_33
_atom_site_aniso_U_23
_atom_site_aniso_U_13
_atom_site_aniso_U_12
As1 0.0549(9) 0.0472(9) 0.0350(8) -0.0001(14) -0.0075(5) 0.0039(15)
Li1 0.059(18) 0.064(19) 0.042(16) 0.010(14) 0.003(14) -0.014(15)
C6 0.054(9) 0.046(11) 0.064(10) 0.017(14) 0.023(8) 0.016(13)
C5 0.035(8) 0.029(7) 0.042(9) 0.001(7) 0.004(7) 0.006(7)
C4 0.050(10) 0.042(9) 0.038(10) 0.001(8) -0.004(8) -0.007(8)
C3 0.068(12) 0.050(11) 0.042(10) 0.013(9) 0.002(9) -0.010(10)
C2 0.094(16) 0.047(11) 0.044(11) -0.014(10) -0.008(11) 0.020(11)
C1 0.086(14) 0.076(14) 0.033(10) 0.000(9) 0.019(9) 0.008(11)
O1 0.038(15) 0.048(16) 0.040(15) 0.000(10) 0.005(10) 0.006(14)
O1' 0.028(16) 0.033(16) 0.023(15) -0.001(8) 0.011(9) -0.001(9)
O2 0.087(10) 0.079(9) 0.032(6) 0.004(6) 0.010(6) -0.002(8)
O2' 0.087(10) 0.079(9) 0.032(6) 0.004(6) 0.010(6) -0.002(8)

loop_
_atom_type_symbol
_atom_type_description
_atom_type_scat_dispersion_real
_atom_type_scat_dispersion_imag
_atom_type_scat_source
C C 0.0033 0.0016 'International Tables Vol C Tables 4.2.6.8 and 6.1.1.4'
H H 0.0000 0.0000 'International Tables Vol C Tables 4.2.6.8 and 6.1.1.4'
Li Li -0.0003 0.0001 'International Tables Vol C Tables 4.2.6.8 and 6.1.1.4'
O O 0.0106 0.0060 'International Tables Vol C Tables 4.2.6.8 and 6.1.1.4'
As As 0.0499 2.0058 'International Tables Vol C Tables 4.2.6.8 and 6.1.1.4'

loop_
_geom_angle_atom_site_label_1
_geom_angle_atom_site_label_2
_geom_angle_atom_site_label_3
_geom_angle
_geom_angle_site_symmetry_1
_geom_angle_site_symmetry_3
C5 As1 Li1 91.0(7) . 2_448
C5 As1 Li1 103.3(7) . .
Li1 As1 Li1 143.4(5) 2_448 .
O1' Li1 O2 106.6(15) . .
O1' Li1 O1 11(2) . .
O2 Li1 O1 100.9(14) . .
O1' Li1 As1 113.4(17) . 2_458
O2 Li1 As1 112.3(13) . 2_458
O1 Li1 As1 108.1(14) . 2_458
O1' Li1 As1 103(2) . .
O2 Li1 As1 104.9(12) . .
O1 Li1 As1 113.6(16) . .
As1 Li1 As1 116.0(10) 2_458 .
C1 C6 C5 122(2) . .
C4 C5 C6 115.2(15) . .
C4 C5 As1 121.9(11) . .
C6 C5 As1 122.9(13) . .
C5 C4 C3 124.7(15) . .
C4 C3 C2 118.2(17) . .
C1 C2 C3 120.1(17) . .
C2 C1 C6 119.5(18) . .
C11 O1 C14 108.4(17) . .
C11 O1 Li1 118(2) . .
C14 O1 Li1 114(2) . .
O1 C11 C12 106.7(15) . .
C13 C12 C11 102.8(14) . .
C12 C13 C14 100.5(15) . .
O1 C14 C13 105.0(16) . .
C14' O1' Li1 126(2) . .
C12' C13' C14' 105.2(16) . .
O1' C14' C13' 108.3(17) . .
C7 O2 C10 105.5(19) . .
C7 O2 Li1 118.2(15) . .
C10 O2 Li1 135(2) . .
C8 C7 O2 104.8(17) . .
C9 C8 C7 107.3(15) . .
C8 C9 C10 105.3(18) . .
C9 C10 O2 100(2) . .

loop_
_geom_bond_atom_site_label_1
_geom_bond_atom_site_label_2
_geom_bond_distance
_geom_bond_site_symmetry_2
As1 C5 1.950(15) .
As1 Li1 2.69(3) 2_448
As1 Li1 2.70(3) .
Li1 O1' 1.91(4) .
Li1 O2 1.95(3) .
Li1 O1 1.97(4) .
Li1 As1 2.69(3) 2_458
C6 C1 1.37(2) .
C6 C5 1.40(2) .
C5 C4 1.36(2) .
C4 C3 1.35(2) .
C3 C2 1.39(2) .
C2 C1 1.36(3) .
O1 C11 1.427(19) .
O1 C14 1.430(19) .
C11 C12 1.52(2) .
C12 C13 1.50(3) .
C13 C14 1.51(2) .
O1' C14' 1.42(2) .
C12' C13' 1.49(3) .
C13' C14' 1.50(2) .
O2 C7 1.44(2) .
O2 C10 1.45(2) .
C7 C8 1.45(2) .
C8 C9 1.40(3) .
C9 C10 1.47(3) .
C9' C10' 1.46(2) .
